data_4029084
loop_
_publ_author_name
'Griffith, Daniel R.'
'Botta, Lorenzo'
'St Denis, Tyler G.'
'Snyder, Scott A.'

_publ_section_title
;
 Explorations of caffeic acid derivatives: total syntheses of
 rufescenolide, yunnaneic acids C and D, and studies toward yunnaneic
 acids A and B.
;
_journal_issue 1
_journal_name_full 'The Journal of organic chemistry'
_journal_page_first 88
_journal_page_last 105
_journal_paper_doi 10.1021/jo4023167
_journal_volume 79
_journal_year 2014
_chemical_formula_sum 'C45 H46 Br2 O17'
_chemical_formula_weight 1018.64
_chemical_name_systematic
; 
 ? 
;
_space_group_IT_number 14
_symmetry_cell_setting monoclinic
_symmetry_space_group_name_Hall '-P 2ybc'
_symmetry_space_group_name_H-M 'P 1 21/c 1'
_atom_sites_solution_hydrogens geom
_atom_sites_solution_primary direct
_atom_sites_solution_secondary difmap
_audit_creation_method SHELXL-97
_cell_angle_alpha 90.00
_cell_angle_beta 100.640(4)
_cell_angle_gamma 90.00
_cell_formula_units_Z 4
_cell_length_a 16.123(4)
_cell_length_b 22.373(5)
_cell_length_c 12.678(3)
_cell_measurement_reflns_used 7893
_cell_measurement_temperature 130(2)
_cell_measurement_theta_max 23.88
_cell_measurement_theta_min 2.23
_cell_volume 4494.6(18)
_computing_cell_refinement 'Bruker SAINT'
_computing_data_collection 'Bruker APEX2'
_computing_data_reduction 'Bruker SAINT'
_computing_molecular_graphics 'Bruker SHELXTL'
_computing_publication_material 'Bruker SHELXTL'
_computing_structure_refinement 'SHELXL-97 (Sheldrick, 2008)'
_computing_structure_solution 'SHELXS-97 (Sheldrick, 2008)'
_diffrn_ambient_temperature 130(2)
_diffrn_measured_fraction_theta_full 0.993
_diffrn_measured_fraction_theta_max 0.993
_diffrn_measurement_device_type 'Bruker APEX-II CCD'
_diffrn_measurement_method '\f and \w scans'
_diffrn_radiation_monochromator graphite
_diffrn_radiation_source 'fine-focus sealed tube'
_diffrn_radiation_type MoK\a
_diffrn_radiation_wavelength 0.71073
_diffrn_reflns_av_R_equivalents 0.1584
_diffrn_reflns_av_sigmaI/netI 0.1516
_diffrn_reflns_limit_h_max 23
_diffrn_reflns_limit_h_min -23
_diffrn_reflns_limit_k_max 32
_diffrn_reflns_limit_k_min -32
_diffrn_reflns_limit_l_max 18
_diffrn_reflns_limit_l_min -18
_diffrn_reflns_number 72815
_diffrn_reflns_theta_full 30.79
_diffrn_reflns_theta_max 30.79
_diffrn_reflns_theta_min 1.57
_exptl_absorpt_coefficient_mu 1.878
_exptl_absorpt_correction_T_max 0.8345
_exptl_absorpt_correction_T_min 0.7532
_exptl_absorpt_correction_type empirical
_exptl_absorpt_process_details sadabs
_exptl_crystal_colour colorless
_exptl_crystal_density_diffrn 1.505
_exptl_crystal_density_method 'not measured'
_exptl_crystal_description block
_exptl_crystal_F_000 2088
_exptl_crystal_size_max 0.16
_exptl_crystal_size_mid 0.13
_exptl_crystal_size_min 0.10
_refine_diff_density_max 0.735
_refine_diff_density_min -0.541
_refine_diff_density_rms 0.079
_refine_ls_extinction_method none
_refine_ls_goodness_of_fit_ref 1.000
_refine_ls_hydrogen_treatment constr
_refine_ls_matrix_type full
_refine_ls_number_parameters 596
_refine_ls_number_reflns 13975
_refine_ls_number_restraints 6
_refine_ls_restrained_S_all 1.000
_refine_ls_R_factor_all 0.2271
_refine_ls_R_factor_gt 0.0722
_refine_ls_shift/su_max 0.000
_refine_ls_shift/su_mean 0.000
_refine_ls_structure_factor_coef Fsqd
_refine_ls_weighting_details 'calc w=1/[\s^2^(Fo^2^)+(0.0747P)^2^+0.0000P] where P=(Fo^2^+2Fc^2^)/3'
_refine_ls_weighting_scheme calc
_refine_ls_wR_factor_gt 0.1479
_refine_ls_wR_factor_ref 0.1964
_reflns_number_gt 5114
_reflns_number_total 13975
_reflns_threshold_expression >2sigma(I)
_cod_data_source_file jo4023167_si_003.cif
_cod_data_source_block lbs10
_cod_depositor_comments
;
The following automatic conversions were performed:

'_symmetry_cell_setting' value 'Monoclinic' changed to 'monoclinic'
according to
/usr/data/users/saulius/automatic-downloads/current/ACS/lib/dictionaries/cif_core.dic
dictionary named 'cif_core.dic' version 2.4.2 from 2011-04-26.

Automatic conversion script
Id: cif_fix_values 2281 2013-09-26 08:29:07Z andrius 
;
_cod_original_sg_symbol_H-M P2(1)/c
_cod_database_code 4029084

loop_
_symmetry_equiv_pos_as_xyz
'x, y, z'
'-x, y+1/2, -z+1/2'
'-x, -y, -z'
'x, -y-1/2, z-1/2'

loop_
_atom_site_label
_atom_site_type_symbol
_atom_site_fract_x
_atom_site_fract_y
_atom_site_fract_z
_atom_site_U_iso_or_equiv
_atom_site_adp_type
_atom_site_occupancy
_atom_site_symmetry_multiplicity
_atom_site_calc_flag
_atom_site_refinement_flags
_atom_site_disorder_assembly
_atom_site_disorder_group
Br1 Br 0.29697(3) 0.19854(3) 0.16008(5) 0.0673(2) Uani 1 1 d . . .
Br2 Br 1.03176(3) 0.20670(3) 0.17634(5) 0.0682(2) Uani 1 1 d . . .
O1 O 0.70350(17) 0.26963(14) 0.1081(2) 0.0432(8) Uani 1 1 d . . .
O2 O 0.63672(17) 0.28178(13) 0.2514(2) 0.0410(7) Uani 1 1 d . . .
O3 O 0.7535(2) 0.18268(15) 0.2752(3) 0.0618(10) Uani 1 1 d . . .
O4 O 0.61487(17) 0.19693(12) 0.0194(2) 0.0392(7) Uani 1 1 d . . .
O5 O 0.51312(18) 0.15129(14) -0.0960(2) 0.0451(8) Uani 1 1 d . . .
O6 O 0.56488(18) 0.19280(13) 0.2050(2) 0.0437(8) Uani 1 1 d . . .
H6A H 0.6112 0.1766 0.2307 0.066 Uiso 1 1 calc R . .
O7 O 0.6518(3) 0.4862(2) 0.5214(5) 0.1086(17) Uani 1 1 d . . .
O8 O 0.5823(3) 0.51410(17) 0.3597(4) 0.0947(15) Uani 1 1 d . . .
O9 O 0.8096(2) 0.40775(15) 0.0621(3) 0.0683(10) Uani 1 1 d . . .
H9 H 0.8139 0.4129 -0.0023 0.103 Uiso 1 1 calc R . .
O10 O 0.8722(2) 0.32132(16) 0.0405(3) 0.0593(9) Uani 1 1 d . . .
O11 O 0.5866(2) 0.52704(15) -0.0846(3) 0.0633(10) Uani 1 1 d . . .
O12 O 0.6383(3) 0.48433(18) -0.2153(3) 0.1056(16) Uani 1 1 d . . .
O14 O 1.2370(2) 0.3608(2) 0.3932(3) 0.0880(14) Uani 1 1 d . . .
O15 O 0.12115(18) 0.36850(15) -0.0599(3) 0.0564(9) Uani 1 1 d . . .
O16 O 0.2469(2) 0.41042(15) -0.1352(3) 0.0572(9) Uani 1 1 d . . .
O20 O 0.8425(3) 0.42008(19) -0.1314(3) 0.0971(15) Uani 1 1 d . . .
H20A H 0.8161 0.3909 -0.1634 0.146 Uiso 1 1 calc R . .
C1 C 0.7165(3) 0.28293(19) 0.2196(4) 0.0383(11) Uani 1 1 d . . .
C2 C 0.7564(3) 0.3434(2) 0.2444(3) 0.0400(11) Uani 1 1 d . . .
H2A H 0.7188 0.3760 0.2091 0.048 Uiso 1 1 calc R . .
C3 C 0.8443(3) 0.34685(19) 0.2134(3) 0.0384(10) Uani 1 1 d . . .
H3A H 0.8730 0.3826 0.2511 0.046 Uiso 1 1 calc R . .
C4 C 0.8970(3) 0.29235(19) 0.2576(4) 0.0410(11) Uani 1 1 d . . .
H4A H 0.8954 0.2637 0.1968 0.049 Uiso 1 1 calc R . .
C5 C 0.8536(3) 0.2609(2) 0.3433(4) 0.0451(12) Uani 1 1 d . . .
H5A H 0.8906 0.2300 0.3854 0.054 Uiso 1 1 calc R . .
C6 C 0.7736(3) 0.2345(2) 0.2806(4) 0.0423(11) Uani 1 1 d . . .
C7 C 0.8432(3) 0.3560(2) 0.0959(4) 0.0471(12) Uani 1 1 d . . .
C8 C 0.7704(3) 0.3487(2) 0.3654(4) 0.0411(11) Uani 1 1 d . . .
C9 C 0.8222(3) 0.3061(2) 0.4140(4) 0.0471(12) Uani 1 1 d . . .
H9A H 0.8384 0.3046 0.4899 0.057 Uiso 1 1 calc R . .
C10 C 0.7310(3) 0.3961(2) 0.4184(4) 0.0508(13) Uani 1 1 d . . .
H10A H 0.7479 0.4001 0.4940 0.061 Uiso 1 1 calc R . .
C11 C 0.6737(3) 0.4338(2) 0.3688(4) 0.0558(14) Uani 1 1 d . . .
H11A H 0.6564 0.4306 0.2933 0.067 Uiso 1 1 calc R . .
C12 C 0.6361(4) 0.4800(3) 0.4256(6) 0.0718(18) Uani 1 1 d . . .
C13 C 0.5430(5) 0.5639(3) 0.4060(7) 0.130(3) Uani 1 1 d . . .
H13A H 0.5148 0.5900 0.3484 0.195 Uiso 1 1 calc R . .
H13B H 0.5863 0.5866 0.4540 0.195 Uiso 1 1 calc R . .
H13C H 0.5015 0.5485 0.4467 0.195 Uiso 1 1 calc R . .
C14 C 0.6200(3) 0.2541(2) 0.0729(4) 0.0402(11) Uani 1 1 d . . .
C15 C 0.5698(3) 0.29607(18) -0.0101(3) 0.0376(10) Uani 1 1 d . . .
H15A H 0.5997 0.3032 -0.0713 0.045 Uiso 1 1 calc R . .
C16 C 0.4935(3) 0.25459(19) -0.0429(3) 0.0356(10) Uani 1 1 d . . .
H16A H 0.4588 0.2658 -0.1139 0.043 Uiso 1 1 calc R . .
C17 C 0.4403(2) 0.2537(2) 0.0490(3) 0.0364(10) Uani 1 1 d . . .
H17A H 0.4307 0.2110 0.0666 0.044 Uiso 1 1 calc R . .
C18 C 0.4949(3) 0.28331(18) 0.1507(3) 0.0357(10) Uani 1 1 d . . .
H18A H 0.4656 0.2812 0.2136 0.043 Uiso 1 1 calc R . .
C19 C 0.5789(3) 0.2505(2) 0.1737(3) 0.0377(10) Uani 1 1 d . . .
C20 C 0.5494(2) 0.35367(19) 0.0395(3) 0.0365(10) Uani 1 1 d . . .
C21 C 0.5111(2) 0.3466(2) 0.1230(3) 0.0379(10) Uani 1 1 d . . .
H21A H 0.4952 0.3795 0.1623 0.045 Uiso 1 1 calc R . .
C22 C 0.5657(3) 0.4113(2) -0.0022(4) 0.0430(11) Uani 1 1 d . . .
H22A H 0.5514 0.4453 0.0356 0.052 Uiso 1 1 calc R . .
C23 C 0.5993(3) 0.4214(2) -0.0894(4) 0.0521(13) Uani 1 1 d . . .
H23A H 0.6184 0.3890 -0.1271 0.063 Uiso 1 1 calc R . .
C24 C 0.6062(3) 0.4832(3) -0.1263(4) 0.0612(15) Uani 1 1 d . . .
C25 C 0.6439(5) 0.5440(3) -0.2598(6) 0.129(3) Uani 1 1 d . . .
H25A H 0.6823 0.5432 -0.3114 0.194 Uiso 1 1 calc R . .
H25B H 0.6655 0.5720 -0.2017 0.194 Uiso 1 1 calc R . .
H25C H 0.5878 0.5569 -0.2962 0.194 Uiso 1 1 calc R . .
C26 C 0.3548(3) 0.28376(19) 0.0203(3) 0.0375(10) Uani 1 1 d . . .
C27 C 0.5374(3) 0.1952(2) -0.0469(3) 0.0368(10) Uani 1 1 d . . .
C28 C 0.2865(3) 0.2643(2) 0.0621(4) 0.0450(12) Uani 1 1 d . . .
C29 C 0.2075(3) 0.2908(2) 0.0371(4) 0.0478(12) Uani 1 1 d . . .
H29A H 0.1621 0.2755 0.0671 0.057 Uiso 1 1 calc R . .
C30 C 0.1949(3) 0.3389(2) -0.0307(4) 0.0428(11) Uani 1 1 d . . .
C31 C 0.2633(3) 0.3612(2) -0.0715(4) 0.0422(11) Uani 1 1 d . . .
C32 C 0.3407(3) 0.33364(19) -0.0472(3) 0.0395(11) Uani 1 1 d . . .
H32A H 0.3861 0.3490 -0.0773 0.047 Uiso 1 1 calc R . .
C33 C 0.0500(3) 0.3459(2) -0.0190(4) 0.0600(14) Uani 1 1 d . . .
H33A H -0.0007 0.3684 -0.0505 0.090 Uiso 1 1 calc R . .
H33B H 0.0603 0.3502 0.0592 0.090 Uiso 1 1 calc R . .
H33C H 0.0418 0.3035 -0.0379 0.090 Uiso 1 1 calc R . .
C34 C 0.3141(3) 0.4394(2) -0.1702(4) 0.0632(15) Uani 1 1 d . . .
H34A H 0.2935 0.4760 -0.2090 0.095 Uiso 1 1 calc R . .
H34B H 0.3383 0.4128 -0.2180 0.095 Uiso 1 1 calc R . .
H34C H 0.3575 0.4497 -0.1080 0.095 Uiso 1 1 calc R . .
C35 C 0.9884(3) 0.3071(2) 0.2992(4) 0.0462(12) Uani 1 1 d . . .
C36 C 1.0529(3) 0.2752(2) 0.2678(4) 0.0494(12) Uani 1 1 d . . .
C37 C 1.1364(3) 0.2911(2) 0.2979(4) 0.0574(14) Uani 1 1 d . . .
H37A H 1.1793 0.2683 0.2743 0.069 Uiso 1 1 calc R . .
C38 C 1.1571(3) 0.3398(3) 0.3620(5) 0.0661(16) Uani 1 1 d . A .
C39 C 1.0948(4) 0.3714(3) 0.4016(4) 0.0638(15) Uani 1 1 d . . .
C40 C 1.0115(3) 0.3544(2) 0.3688(4) 0.0560(13) Uani 1 1 d . A .
H40A H 0.9687 0.3760 0.3949 0.067 Uiso 1 1 calc R . .
C41 C 1.3011(4) 0.3312(3) 0.3453(6) 0.106(3) Uani 1 1 d . . .
H41A H 1.2866 0.3346 0.2670 0.158 Uiso 1 1 calc R . .
H41B H 1.3040 0.2889 0.3657 0.158 Uiso 1 1 calc R . .
H41C H 1.3559 0.3501 0.3709 0.158 Uiso 1 1 calc R . .
C60 C 0.8802(9) 0.5204(4) -0.1420(8) 0.255(8) Uani 1 1 d . . .
H60A H 0.8478 0.5254 -0.0843 0.383 Uiso 1 1 calc R . .
H60B H 0.8719 0.5554 -0.1892 0.383 Uiso 1 1 calc R . .
H60C H 0.9402 0.5162 -0.1109 0.383 Uiso 1 1 calc R . .
C62 C 0.9070(7) 0.4459(5) -0.2835(8) 0.195(5) Uani 1 1 d . . .
H62A H 0.8979 0.4035 -0.3007 0.292 Uiso 1 1 calc R . .
H62B H 0.9662 0.4524 -0.2503 0.292 Uiso 1 1 calc R . .
H62C H 0.8934 0.4696 -0.3495 0.292 Uiso 1 1 calc R . .
C61 C 0.8503(5) 0.4651(3) -0.2058(6) 0.113(3) Uani 1 1 d . . .
H61A H 0.7928 0.4735 -0.2485 0.135 Uiso 1 1 calc R . .
C42 C 1.1513(9) 0.4305(6) 0.5658(11) 0.084(3) Uani 0.461(8) 1 d PU A 1
H42A H 1.1499 0.4736 0.5791 0.126 Uiso 0.461(8) 1 calc PR A 1
H42B H 1.2099 0.4166 0.5795 0.126 Uiso 0.461(8) 1 calc PR A 1
H42C H 1.1197 0.4095 0.6135 0.126 Uiso 0.461(8) 1 calc PR A 1
O13 O 1.1167(4) 0.4194(3) 0.4651(4) 0.1162(18) Uani 0.461(8) 1 d P A 1
C42A C 1.0719(8) 0.4403(6) 0.5220(11) 0.084(3) Uani 0.539(8) 1 d PU A 2
H42D H 1.1037 0.4698 0.5704 0.126 Uiso 0.539(8) 1 calc PR A 2
H42E H 1.0523 0.4083 0.5642 0.126 Uiso 0.539(8) 1 calc PR A 2
H42F H 1.0232 0.4597 0.4775 0.126 Uiso 0.539(8) 1 calc PR A 2
O13A O 1.1167(4) 0.4194(3) 0.4651(4) 0.1162(18) Uani 0.539(8) 1 d P A 2

loop_
_atom_site_aniso_label
_atom_site_aniso_U_11
_atom_site_aniso_U_22
_atom_site_aniso_U_33
_atom_site_aniso_U_23
_atom_site_aniso_U_13
_atom_site_aniso_U_12
Br1 0.0417(3) 0.0833(4) 0.0849(4) 0.0448(3) 0.0326(3) 0.0168(3)
Br2 0.0483(3) 0.0635(4) 0.0999(5) -0.0059(3) 0.0325(3) 0.0080(3)
O1 0.0253(16) 0.057(2) 0.050(2) -0.0078(15) 0.0143(14) -0.0012(14)
O2 0.0286(16) 0.053(2) 0.0439(18) -0.0045(15) 0.0128(14) 0.0007(14)
O3 0.048(2) 0.043(2) 0.091(3) 0.0025(19) 0.0034(19) -0.0013(17)
O4 0.0334(17) 0.0407(18) 0.0457(18) -0.0050(14) 0.0136(14) 0.0015(14)
O5 0.0369(17) 0.049(2) 0.053(2) -0.0064(16) 0.0182(15) -0.0028(15)
O6 0.0354(17) 0.047(2) 0.0505(19) 0.0098(15) 0.0114(14) 0.0047(14)
O7 0.118(4) 0.099(4) 0.122(4) -0.044(3) 0.058(3) -0.001(3)
O8 0.127(4) 0.044(2) 0.136(4) 0.009(2) 0.083(3) 0.024(3)
O9 0.092(3) 0.057(2) 0.061(2) 0.0118(19) 0.027(2) 0.016(2)
O10 0.063(2) 0.069(2) 0.051(2) 0.0023(18) 0.0230(18) 0.0073(19)
O11 0.077(3) 0.043(2) 0.080(3) 0.0070(18) 0.041(2) 0.0042(19)
O12 0.181(5) 0.068(3) 0.093(3) 0.027(2) 0.091(3) 0.032(3)
O14 0.041(2) 0.113(4) 0.104(3) 0.034(3) -0.003(2) -0.025(2)
O15 0.0355(19) 0.062(2) 0.072(2) 0.0201(18) 0.0118(17) 0.0113(17)
O16 0.046(2) 0.054(2) 0.071(2) 0.0222(18) 0.0097(17) -0.0005(17)
O20 0.150(4) 0.079(3) 0.060(3) 0.016(2) 0.014(3) -0.037(3)
C1 0.031(2) 0.044(3) 0.042(3) -0.003(2) 0.014(2) 0.003(2)
C2 0.034(2) 0.040(3) 0.047(3) 0.004(2) 0.012(2) 0.005(2)
C3 0.034(2) 0.035(3) 0.047(3) 0.000(2) 0.011(2) 0.000(2)
C4 0.027(2) 0.044(3) 0.051(3) 0.001(2) 0.005(2) 0.005(2)
C5 0.027(2) 0.052(3) 0.054(3) 0.012(2) 0.003(2) 0.003(2)
C6 0.038(3) 0.042(3) 0.049(3) 0.001(2) 0.015(2) 0.002(2)
C7 0.042(3) 0.049(3) 0.052(3) 0.001(3) 0.013(2) 0.000(2)
C8 0.033(2) 0.041(3) 0.052(3) 0.000(2) 0.015(2) -0.007(2)
C9 0.040(3) 0.057(3) 0.046(3) 0.003(2) 0.012(2) -0.010(2)
C10 0.051(3) 0.054(3) 0.054(3) -0.010(3) 0.025(3) -0.014(3)
C11 0.071(4) 0.038(3) 0.071(4) -0.002(3) 0.045(3) -0.004(3)
C12 0.082(4) 0.054(4) 0.094(5) -0.013(4) 0.057(4) -0.008(3)
C13 0.152(7) 0.044(4) 0.232(9) -0.011(5) 0.132(7) 0.024(4)
C14 0.031(2) 0.044(3) 0.048(3) -0.007(2) 0.015(2) 0.002(2)
C15 0.036(2) 0.043(3) 0.037(2) 0.000(2) 0.015(2) -0.001(2)
C16 0.028(2) 0.044(3) 0.036(3) -0.001(2) 0.0085(19) 0.000(2)
C17 0.028(2) 0.040(3) 0.045(3) 0.007(2) 0.0172(19) 0.0028(19)
C18 0.034(2) 0.044(3) 0.034(2) 0.0012(19) 0.016(2) 0.003(2)
C19 0.035(2) 0.041(3) 0.041(3) 0.003(2) 0.016(2) 0.004(2)
C20 0.032(2) 0.039(3) 0.041(3) -0.001(2) 0.015(2) 0.0030(19)
C21 0.026(2) 0.044(3) 0.043(3) -0.004(2) 0.005(2) 0.004(2)
C22 0.033(2) 0.048(3) 0.049(3) -0.005(2) 0.010(2) 0.000(2)
C23 0.056(3) 0.040(3) 0.067(3) 0.000(2) 0.026(3) 0.005(2)
C24 0.068(4) 0.063(4) 0.062(4) 0.006(3) 0.037(3) 0.011(3)
C25 0.223(10) 0.075(5) 0.116(6) 0.047(4) 0.102(6) 0.029(5)
C26 0.027(2) 0.043(3) 0.045(3) 0.001(2) 0.012(2) 0.000(2)
C27 0.029(2) 0.046(3) 0.038(3) -0.002(2) 0.013(2) -0.006(2)
C28 0.034(3) 0.058(3) 0.045(3) 0.014(2) 0.012(2) 0.003(2)
C29 0.031(3) 0.061(3) 0.055(3) 0.015(3) 0.017(2) 0.001(2)
C30 0.033(3) 0.046(3) 0.049(3) 0.001(2) 0.009(2) -0.001(2)
C31 0.041(3) 0.042(3) 0.044(3) 0.001(2) 0.008(2) -0.002(2)
C32 0.038(3) 0.043(3) 0.041(3) 0.003(2) 0.015(2) -0.005(2)
C33 0.033(3) 0.072(4) 0.075(4) 0.011(3) 0.011(3) 0.007(3)
C34 0.075(4) 0.047(3) 0.068(4) 0.012(3) 0.016(3) -0.009(3)
C35 0.034(3) 0.054(3) 0.051(3) 0.008(2) 0.009(2) -0.003(2)
C36 0.033(3) 0.053(3) 0.063(3) 0.010(2) 0.012(2) 0.004(2)
C37 0.035(3) 0.065(4) 0.073(4) 0.016(3) 0.012(3) 0.003(3)
C38 0.034(3) 0.084(5) 0.076(4) 0.029(3) 0.000(3) -0.013(3)
C39 0.058(4) 0.071(4) 0.058(4) 0.001(3) -0.002(3) -0.027(3)
C40 0.047(3) 0.060(4) 0.060(3) 0.000(3) 0.007(3) -0.007(3)
C41 0.031(3) 0.142(7) 0.140(6) 0.066(5) 0.003(4) -0.015(4)
C60 0.49(2) 0.083(7) 0.166(10) -0.016(6) 0.002(12) -0.147(11)
C62 0.299(15) 0.168(10) 0.153(9) 0.069(8) 0.137(10) 0.028(10)
C61 0.134(7) 0.100(6) 0.107(6) 0.046(5) 0.029(5) -0.008(5)
C42 0.076(7) 0.078(7) 0.090(7) -0.012(6) -0.007(6) -0.004(6)
O13 0.133(5) 0.121(4) 0.095(4) -0.023(3) 0.020(4) -0.071(4)
C42A 0.076(6) 0.077(6) 0.090(7) -0.014(5) -0.007(6) -0.004(6)
O13A 0.133(5) 0.121(4) 0.095(4) -0.023(3) 0.020(4) -0.071(4)

loop_
_atom_type_symbol
_atom_type_description
_atom_type_scat_dispersion_real
_atom_type_scat_dispersion_imag
_atom_type_scat_source
C C 0.0033 0.0016 'International Tables Vol C Tables 4.2.6.8 and 6.1.1.4'
H H 0.0000 0.0000 'International Tables Vol C Tables 4.2.6.8 and 6.1.1.4'
O O 0.0106 0.0060 'International Tables Vol C Tables 4.2.6.8 and 6.1.1.4'
Br Br -0.2901 2.4595 'International Tables Vol C Tables 4.2.6.8 and 6.1.1.4'

loop_
_geom_angle_atom_site_label_1
_geom_angle_atom_site_label_2
_geom_angle_atom_site_label_3
_geom_angle
C14 O1 C1 109.3(3)
C19 O2 C1 109.2(3)
C27 O4 C14 106.3(3)
C12 O8 C13 117.9(6)
C24 O12 C25 114.1(5)
C38 O14 C41 115.4(5)
C30 O15 C33 116.7(4)
C31 O16 C34 119.0(4)
O2 C1 O1 107.7(3)
O2 C1 C2 109.4(3)
O1 C1 C2 112.0(3)
O2 C1 C6 109.6(3)
O1 C1 C6 108.6(3)
C2 C1 C6 109.6(4)
C1 C2 C8 105.0(3)
C1 C2 C3 111.6(3)
C8 C2 C3 106.4(3)
C7 C3 C4 112.1(4)
C7 C3 C2 114.7(4)
C4 C3 C2 110.0(3)
C35 C4 C3 113.2(4)
C35 C4 C5 113.0(4)
C3 C4 C5 108.8(3)
C9 C5 C6 103.3(4)
C9 C5 C4 110.8(4)
C6 C5 C4 105.0(4)
O3 C6 C5 127.1(4)
O3 C6 C1 121.5(4)
C5 C6 C1 111.5(4)
O10 C7 O9 124.1(5)
O10 C7 C3 124.0(5)
O9 C7 C3 111.9(4)
C9 C8 C10 126.2(5)
C9 C8 C2 112.0(4)
C10 C8 C2 121.8(4)
C8 C9 C5 117.1(4)
C11 C10 C8 124.7(5)
C10 C11 C12 122.5(6)
O7 C12 O8 124.1(6)
O7 C12 C11 123.6(7)
O8 C12 C11 112.4(6)
O1 C14 O4 110.1(3)
O1 C14 C15 115.4(4)
O4 C14 C15 104.2(3)
O1 C14 C19 106.7(3)
O4 C14 C19 110.3(3)
C15 C14 C19 110.3(3)
C20 C15 C14 111.8(4)
C20 C15 C16 114.0(3)
C14 C15 C16 96.4(3)
C27 C16 C15 100.6(3)
C27 C16 C17 109.7(3)
C15 C16 C17 109.0(3)
C26 C17 C18 110.9(3)
C26 C17 C16 114.5(3)
C18 C17 C16 107.7(3)
C21 C18 C19 108.3(3)
C21 C18 C17 107.6(3)
C19 C18 C17 107.4(3)
O6 C19 O2 112.6(3)
O6 C19 C18 108.6(3)
O2 C19 C18 110.2(3)
O6 C19 C14 113.8(3)
O2 C19 C14 102.9(3)
C18 C19 C14 108.6(3)
C21 C20 C22 122.9(4)
C21 C20 C15 113.7(4)
C22 C20 C15 123.3(4)
C20 C21 C18 115.3(4)
C23 C22 C20 125.9(4)
C22 C23 C24 119.2(5)
O11 C24 O12 122.8(5)
O11 C24 C23 126.5(5)
O12 C24 C23 110.7(5)
C28 C26 C32 115.8(4)
C28 C26 C17 121.6(4)
C32 C26 C17 122.6(4)
O5 C27 O4 121.2(4)
O5 C27 C16 129.2(4)
O4 C27 C16 109.5(4)
C26 C28 C29 122.9(4)
C26 C28 Br1 120.8(3)
C29 C28 Br1 116.3(3)
C30 C29 C28 120.2(4)
O15 C30 C29 125.4(4)
O15 C30 C31 116.0(4)
C29 C30 C31 118.6(4)
O16 C31 C32 124.3(4)
O16 C31 C30 115.4(4)
C32 C31 C30 120.2(4)
C31 C32 C26 122.2(4)
C36 C35 C40 116.9(4)
C36 C35 C4 121.7(4)
C40 C35 C4 121.4(4)
C37 C36 C35 122.5(5)
C37 C36 Br2 115.5(4)
C35 C36 Br2 122.0(4)
C38 C37 C36 119.4(5)
O14 C38 C37 124.3(6)
O14 C38 C39 115.2(6)
C37 C38 C39 120.4(5)
O13 C39 C40 122.1(6)
O13 C39 C38 119.4(6)
C40 C39 C38 118.4(5)
C35 C40 C39 122.2(5)
O20 C61 C60 106.7(7)
O20 C61 C62 111.8(7)
C60 C61 C62 114.0(9)
C42 O13 C39 138.1(8)

loop_
_geom_bond_atom_site_label_1
_geom_bond_atom_site_label_2
_geom_bond_distance
Br1 C28 1.913(4)
Br2 C36 1.914(5)
O1 C14 1.382(5)
O1 C1 1.422(5)
O2 C19 1.410(5)
O2 C1 1.418(5)
O3 C6 1.203(5)
O4 C27 1.371(5)
O4 C14 1.442(5)
O5 C27 1.190(5)
O6 C19 1.382(5)
O7 C12 1.202(7)
O8 C12 1.328(8)
O8 C13 1.458(6)
O9 C7 1.316(6)
O10 C7 1.198(5)
O11 C24 1.185(6)
O12 C24 1.326(6)
O12 C25 1.459(7)
O14 C38 1.360(6)
O14 C41 1.451(8)
O15 C30 1.351(5)
O15 C33 1.436(5)
O16 C31 1.362(5)
O16 C34 1.403(5)
O20 C61 1.401(7)
C1 C2 1.507(6)
C1 C6 1.534(6)
C2 C8 1.513(6)
C2 C3 1.540(5)
C3 C7 1.500(6)
C3 C4 1.533(6)
C4 C35 1.507(6)
C4 C5 1.565(6)
C5 C9 1.500(6)
C5 C6 1.505(6)
C8 C9 1.341(6)
C8 C10 1.462(6)
C10 C11 1.321(7)
C11 C12 1.454(7)
C14 C15 1.527(6)
C14 C19 1.547(6)
C15 C20 1.497(6)
C15 C16 1.536(6)
C16 C27 1.511(6)
C16 C17 1.569(5)
C17 C26 1.516(6)
C17 C18 1.568(6)
C18 C21 1.493(6)
C18 C19 1.520(6)
C20 C21 1.330(5)
C20 C22 1.436(6)
C22 C23 1.337(6)
C23 C24 1.471(7)
C26 C28 1.378(6)
C26 C32 1.400(6)
C28 C29 1.387(6)
C29 C30 1.369(6)
C30 C31 1.394(6)
C31 C32 1.375(6)
C35 C36 1.379(6)
C35 C40 1.383(7)
C36 C37 1.377(7)
C37 C38 1.363(8)
C38 C39 1.396(8)
C39 O13 1.349(7)
C39 C40 1.384(7)
C60 C61 1.507(11)
C62 C61 1.524(11)
C42 O13 1.318(14)

loop_
_geom_hbond_atom_site_label_D
_geom_hbond_atom_site_label_H
_geom_hbond_atom_site_label_A
_geom_hbond_distance_DH
_geom_hbond_distance_HA
_geom_hbond_distance_DA
_geom_hbond_angle_DHA
_geom_hbond_site_symmetry_A
O9 H9 O20 0.84 1.79 2.619(5) 169.7 .
O6 H6A O3 0.84 2.26 3.015(4) 149.2 .
O20 H20A O3 0.84 2.01 2.849(5) 174.0 4_565
